data_7244119
loop_
_publ_author_name
'Bai, Ye'
'Zhang, Mei-li'
'Wang, Bo-Tao'
'Ren, Yi-Xia'
'Zhao, Yu-Chao'
'Yang, Hua'
'Yang, Xiaogang'

_publ_section_title
;
 Four MOFs with isomeric ligands as fluorescent probes for highly
 selective, sensitive and stable detection of antibiotics in water
;
_journal_issue 1
_journal_name_full CrystEngComm
_journal_page_first 169
_journal_page_last 181
_journal_paper_doi 10.1039/D1CE01261D
_journal_volume 24
_journal_year 2022
_chemical_formula_moiety 'C22 H18 Cd N4 O4'
_chemical_formula_sum 'C22 H18 Cd N4 O4'
_chemical_formula_weight 514.80
_space_group_crystal_system triclinic
_space_group_IT_number 2
_space_group_name_Hall '-P 1'
_space_group_name_H-M_alt 'P -1'
_atom_sites_solution_hydrogens geom
_atom_sites_solution_primary iterative
_audit_creation_date 2018-12-21
_audit_creation_method
;
Olex2 1.2
(compiled 2018.05.29 svn.r3508 for OlexSys, GUI svn.r5506)
;
_audit_update_record
;
2021-11-25 deposited with the CCDC.	2021-11-26 downloaded from the CCDC.
;
_cell_angle_alpha 114.119(6)
_cell_angle_beta 107.767(7)
_cell_angle_gamma 97.924(7)
_cell_formula_units_Z 2
_cell_length_a 9.907(5)
_cell_length_b 10.860(5)
_cell_length_c 11.410(6)
_cell_measurement_reflns_used 3724
_cell_measurement_temperature 296(2)
_cell_measurement_theta_max 29.485
_cell_measurement_theta_min 2.412
_cell_volume 1017.1(9)
_computing_cell_refinement 'SAINT v7.68A (Bruker, 2009)'
_computing_data_reduction 'SAINT v7.68A (Bruker, 2009)'
_computing_molecular_graphics 'Olex2 (Dolomanov et al., 2009)'
_computing_publication_material 'Olex2 (Dolomanov et al., 2009)'
_computing_structure_refinement 'XL (Sheldrick, 2008)'
_computing_structure_solution
;
Superflip (Palatinus & Chapuis, 2007;Palatinus & van der Lee, 2008;
Palatinus et al., 2012)
;
_diffrn_ambient_temperature 296.15
_diffrn_measured_fraction_theta_full 0.987
_diffrn_measured_fraction_theta_max 0.790
_diffrn_measurement_device_type 'CCD area detector'
_diffrn_measurement_method 'phi and omega scans'
_diffrn_radiation_monochromator graphite
_diffrn_radiation_type MoK\a
_diffrn_radiation_wavelength 0.71073
_diffrn_reflns_av_R_equivalents 0.0103
_diffrn_reflns_av_unetI/netI 0.0253
_diffrn_reflns_Laue_measured_fraction_full 0.987
_diffrn_reflns_Laue_measured_fraction_max 0.790
_diffrn_reflns_limit_h_max 6
_diffrn_reflns_limit_h_min -14
_diffrn_reflns_limit_k_max 15
_diffrn_reflns_limit_k_min -11
_diffrn_reflns_limit_l_max 15
_diffrn_reflns_limit_l_min -15
_diffrn_reflns_number 6647
_diffrn_reflns_point_group_measured_fraction_full 0.987
_diffrn_reflns_point_group_measured_fraction_max 0.790
_diffrn_reflns_theta_full 25.242
_diffrn_reflns_theta_max 30.750
_diffrn_reflns_theta_min 2.155
_exptl_absorpt_coefficient_mu 1.111
_exptl_absorpt_correction_T_max 0.7461
_exptl_absorpt_correction_T_min 0.6712
_exptl_absorpt_correction_type multi-scan
_exptl_absorpt_process_details
;
SADABS-2008/1 (Bruker,2008) was used for absorption correction.
wR2(int) was 0.0390 before and 0.0186 after correction.
The Ratio of minimum to maximum transmission is 0.8996.
The \l/2 correction factor is 0.0015.
;
_exptl_crystal_colour colorless
_exptl_crystal_density_diffrn 1.681
_exptl_crystal_description block
_exptl_crystal_F_000 516
_exptl_crystal_size_max 0.26
_exptl_crystal_size_mid 0.16
_exptl_crystal_size_min 0.11
_refine_diff_density_max 2.262
_refine_diff_density_min -0.656
_refine_diff_density_rms 0.123
_refine_ls_extinction_method none
_refine_ls_goodness_of_fit_ref 1.077
_refine_ls_hydrogen_treatment constr
_refine_ls_matrix_type full
_refine_ls_number_parameters 280
_refine_ls_number_reflns 5016
_refine_ls_number_restraints 0
_refine_ls_restrained_S_all 1.077
_refine_ls_R_factor_all 0.0400
_refine_ls_R_factor_gt 0.0330
_refine_ls_shift/su_max 0.000
_refine_ls_shift/su_mean 0.000
_refine_ls_structure_factor_coef Fsqd
_refine_ls_weighting_details 'w=1/[\s^2^(Fo^2^)+(0.0677P)^2^+0.9026P] where P=(Fo^2^+2Fc^2^)/3'
_refine_ls_weighting_scheme calc
_refine_ls_wR_factor_gt 0.0976
_refine_ls_wR_factor_ref 0.1094
_reflns_Friedel_coverage 0.000
_reflns_number_gt 4478
_reflns_number_total 5016
_reflns_threshold_expression 'I > 2\s(I)'
_cod_data_source_file d1ce01261d2.cif
_cod_data_source_block 111
_cod_database_code 7244119
_shelx_shelxl_version_number 2016/6
_shelx_space_group_comment
;
The symmetry employed for this shelxl refinement is uniquely defined
by the following loop, which should always be used as a source of
symmetry information in preference to the above space-group names.
They are only intended as comments.
;
_shelx_estimated_absorpt_t_max 0.888
_shelx_estimated_absorpt_t_min 0.761
_olex2_refinement_description
;
1. Fixed Uiso
 At 1.2 times of:
  All C(H) groups, All C(H,H) groups
2.a Secondary CH2 refined with riding coordinates:
 C2(H2A,H2B), C9(H9A,H9B)
2.b Aromatic/amide H refined with riding coordinates:
 C13(H13), C22(H22), C11(H11), C21(H21), C12(H12), C4(H4), C19(H19), C5(H5),
 C20(H20), C15(H15), C17(H17), C8(H8), C7(H7), C16(H16)
;
_olex2_submission_special_instructions 'No special instructions were received'

loop_
_space_group_symop_operation_xyz
'x, y, z'
'-x, -y, -z'

loop_
_atom_site_label
_atom_site_type_symbol
_atom_site_fract_x
_atom_site_fract_y
_atom_site_fract_z
_atom_site_U_iso_or_equiv
_atom_site_adp_type
_atom_site_occupancy
_atom_site_site_symmetry_order
_atom_site_calc_flag
_atom_site_refinement_flags_posn
_atom_site_refinement_flags_adp
_atom_site_refinement_flags_occupancy
_atom_site_disorder_assembly
_atom_site_disorder_group
Cd1 Cd 1.44233(2) 1.65233(2) 0.11588(2) 0.02681(9) Uani 1 1 d . . . . .
O4 O 0.5160(3) 1.2789(4) -0.3569(3) 0.0526(7) Uani 1 1 d . . . . .
O1 O 1.4131(3) 1.5028(3) -0.1205(3) 0.0435(6) Uani 1 1 d . . . . .
N1 N 1.2467(3) 1.4650(3) 0.0584(3) 0.0347(6) Uani 1 1 d . . . . .
O2 O 1.2884(3) 1.6574(3) -0.1020(3) 0.0430(6) Uani 1 1 d . . . . .
O3 O 0.6663(3) 1.1898(3) -0.2520(3) 0.0445(6) Uani 1 1 d . . . . .
N4 N 0.6102(3) 0.8493(3) 0.1558(3) 0.0320(6) Uani 1 1 d . . . . .
N3 N 0.7985(3) 1.0010(3) 0.1742(3) 0.0286(5) Uani 1 1 d . . . . .
N2 N 1.1275(3) 1.3012(3) 0.0894(3) 0.0316(6) Uani 1 1 d . . . . .
C13 C 1.2580(4) 1.3990(4) 0.1337(4) 0.0355(7) Uani 1 1 d . . . . .
H13 H 1.344589 1.417035 0.207837 0.043 Uiso 1 1 calc R . . . .
C6 C 0.8012(4) 1.2309(4) -0.4492(4) 0.0390(8) Uani 1 1 d . . . . .
C2 C 1.2431(4) 1.4826(5) -0.3358(4) 0.0444(9) Uani 1 1 d . . . . .
H2A H 1.239573 1.553961 -0.366174 0.053 Uiso 1 1 calc R . . . .
H2B H 1.298003 1.423713 -0.377989 0.053 Uiso 1 1 calc R . . . .
C22 C 0.7494(4) 0.8755(3) 0.1695(4) 0.0312(7) Uani 1 1 d . . . . .
H22 H 0.806835 0.815592 0.175212 0.037 Uiso 1 1 calc R . . . .
C3 C 1.0872(4) 1.3932(4) -0.3818(3) 0.0345(7) Uani 1 1 d . . . . .
C18 C 0.9435(4) 1.0611(3) 0.1876(3) 0.0287(6) Uani 1 1 d . . . . .
C11 C 1.1026(4) 1.4074(4) -0.0398(4) 0.0351(7) Uani 1 1 d . . . . .
H11 H 1.063165 1.432934 -0.108458 0.042 Uiso 1 1 calc R . . . .
C21 C 0.5663(4) 0.9633(4) 0.1510(4) 0.0373(7) Uani 1 1 d . . . . .
H21 H 0.472502 0.973664 0.141448 0.045 Uiso 1 1 calc R . . . .
C1 C 1.3210(3) 1.5539(4) -0.1761(4) 0.0308(6) Uani 1 1 d . . . . .
C12 C 1.0264(4) 1.3076(4) -0.0215(4) 0.0342(7) Uani 1 1 d . . . . .
H12 H 0.926793 1.254289 -0.072910 0.041 Uiso 1 1 calc R . . . .
C10 C 0.6059(4) 1.2084(4) -0.3549(4) 0.0383(8) Uani 1 1 d . . . . .
C4 C 0.9742(4) 1.4553(4) -0.3731(4) 0.0394(8) Uani 1 1 d . . . . .
H4 H 0.993429 1.551554 -0.344992 0.047 Uiso 1 1 calc R . . . .
C19 C 0.9621(3) 1.1539(3) 0.1338(3) 0.0296(6) Uani 1 1 d . . . . .
H19 H 0.882396 1.179449 0.092293 0.036 Uiso 1 1 calc R . . . .
C9 C 0.6468(5) 1.1455(5) -0.4814(4) 0.0543(12) Uani 1 1 d . . . . .
H9A H 0.644466 1.048324 -0.505948 0.065 Uiso 1 1 calc R . . . .
H9B H 0.574293 1.145361 -0.561032 0.065 Uiso 1 1 calc R . . . .
C14 C 1.1046(4) 1.2071(3) 0.1446(4) 0.0307(6) Uani 1 1 d . . . . .
C5 C 0.8341(4) 1.3760(4) -0.4055(4) 0.0415(8) Uani 1 1 d . . . . .
H5 H 0.760372 1.419638 -0.398234 0.050 Uiso 1 1 calc R . . . .
C20 C 0.6815(4) 1.0579(4) 0.1625(4) 0.0361(7) Uani 1 1 d . . . . .
H20 H 0.681587 1.143500 0.162501 0.043 Uiso 1 1 calc R . . . .
C15 C 1.2242(4) 1.1688(4) 0.2055(5) 0.0443(9) Uani 1 1 d . . . . .
H15 H 1.317525 1.203154 0.209125 0.053 Uiso 1 1 calc R . . . .
C17 C 1.0624(4) 1.0249(4) 0.2522(4) 0.0384(8) Uani 1 1 d . . . . .
H17 H 1.048171 0.964693 0.289356 0.046 Uiso 1 1 calc R . . . .
C8 C 1.0535(5) 1.2481(4) -0.4281(4) 0.0413(8) Uani 1 1 d . . . . .
H8 H 1.126585 1.203936 -0.436737 0.050 Uiso 1 1 calc R . . . .
C7 C 0.9120(5) 1.1685(4) -0.4614(4) 0.0419(8) Uani 1 1 d . . . . .
H7 H 0.891551 1.071714 -0.492507 0.050 Uiso 1 1 calc R . . . .
C16 C 1.2032(4) 1.0787(5) 0.2612(5) 0.0486(10) Uani 1 1 d . . . . .
H16 H 1.283159 1.054458 0.304387 0.058 Uiso 1 1 calc R . . . .

loop_
_atom_site_aniso_label
_atom_site_aniso_U_11
_atom_site_aniso_U_22
_atom_site_aniso_U_33
_atom_site_aniso_U_23
_atom_site_aniso_U_13
_atom_site_aniso_U_12
Cd1 0.02617(13) 0.02339(12) 0.03339(14) 0.01521(10) 0.01450(10) 0.00346(9)
O4 0.0459(17) 0.0648(19) 0.0461(16) 0.0249(15) 0.0182(13) 0.0195(15)
O1 0.0444(15) 0.0542(17) 0.0447(14) 0.0295(13) 0.0200(12) 0.0282(13)
N1 0.0327(15) 0.0277(13) 0.0459(16) 0.0175(12) 0.0211(13) 0.0032(11)
O2 0.0450(15) 0.0373(13) 0.0458(15) 0.0200(12) 0.0146(12) 0.0174(12)
O3 0.0463(15) 0.0450(15) 0.0459(15) 0.0217(13) 0.0234(13) 0.0130(12)
N4 0.0333(15) 0.0260(13) 0.0375(14) 0.0161(12) 0.0163(12) 0.0032(11)
N3 0.0290(13) 0.0249(12) 0.0361(14) 0.0167(11) 0.0166(11) 0.0057(10)
N2 0.0275(13) 0.0274(13) 0.0437(16) 0.0189(12) 0.0182(12) 0.0041(11)
C13 0.0324(17) 0.0301(16) 0.0413(18) 0.0172(15) 0.0156(14) -0.0004(13)
C6 0.0409(19) 0.0410(19) 0.0261(15) 0.0095(14) 0.0150(14) 0.0040(15)
C2 0.0355(19) 0.065(3) 0.0350(18) 0.0268(18) 0.0151(15) 0.0087(18)
C22 0.0329(16) 0.0237(14) 0.0412(17) 0.0165(13) 0.0200(14) 0.0054(12)
C3 0.0330(17) 0.0452(19) 0.0256(15) 0.0181(14) 0.0120(13) 0.0086(14)
C18 0.0290(15) 0.0242(14) 0.0320(15) 0.0138(12) 0.0131(13) 0.0020(11)
C11 0.0346(17) 0.0319(16) 0.051(2) 0.0245(16) 0.0244(16) 0.0144(13)
C21 0.0308(17) 0.0361(17) 0.051(2) 0.0257(16) 0.0183(15) 0.0091(14)
C1 0.0230(14) 0.0362(16) 0.0370(17) 0.0220(14) 0.0122(13) 0.0048(12)
C12 0.0281(16) 0.0310(16) 0.050(2) 0.0230(15) 0.0187(15) 0.0096(13)
C10 0.0298(17) 0.0339(17) 0.0368(18) 0.0073(15) 0.0151(14) -0.0044(14)
C4 0.042(2) 0.0356(18) 0.0406(18) 0.0192(15) 0.0153(16) 0.0116(15)
C19 0.0275(15) 0.0255(14) 0.0394(17) 0.0181(14) 0.0156(13) 0.0054(12)
C9 0.047(2) 0.052(2) 0.037(2) 0.0006(18) 0.0210(18) -0.0074(19)
C14 0.0304(16) 0.0240(14) 0.0409(17) 0.0176(13) 0.0172(14) 0.0041(12)
C5 0.0382(19) 0.047(2) 0.0407(19) 0.0190(17) 0.0195(16) 0.0165(16)
C20 0.0343(17) 0.0314(16) 0.053(2) 0.0264(16) 0.0212(16) 0.0110(14)
C15 0.0264(17) 0.046(2) 0.068(3) 0.035(2) 0.0190(17) 0.0073(15)
C17 0.0346(18) 0.0370(18) 0.049(2) 0.0288(17) 0.0144(16) 0.0063(14)
C8 0.045(2) 0.046(2) 0.0375(18) 0.0191(16) 0.0201(16) 0.0209(17)
C7 0.055(2) 0.0325(18) 0.0359(18) 0.0124(15) 0.0214(17) 0.0103(16)
C16 0.0322(19) 0.053(2) 0.071(3) 0.042(2) 0.0145(19) 0.0131(17)

loop_
_atom_type_symbol
_atom_type_description
_atom_type_scat_dispersion_real
_atom_type_scat_dispersion_imag
_atom_type_scat_source
C C 0.0033 0.0016 'International Tables Vol C Tables 4.2.6.8 and 6.1.1.4'
H H 0.0000 0.0000 'International Tables Vol C Tables 4.2.6.8 and 6.1.1.4'
Cd Cd -0.8075 1.2024 'International Tables Vol C Tables 4.2.6.8 and 6.1.1.4'
N N 0.0061 0.0033 'International Tables Vol C Tables 4.2.6.8 and 6.1.1.4'
O O 0.0106 0.0060 'International Tables Vol C Tables 4.2.6.8 and 6.1.1.4'

loop_
_geom_angle_atom_site_label_1
_geom_angle_atom_site_label_2
_geom_angle_atom_site_label_3
_geom_angle
_geom_angle_site_symmetry_1
_geom_angle_site_symmetry_3
_geom_angle_publ_flag
O4 Cd1 O2 145.05(10) 2_785 . ?
O4 Cd1 O3 54.13(11) 2_785 2_785 ?
O4 Cd1 C10 27.07(11) 2_785 2_785 ?
O1 Cd1 O4 157.96(11) . 2_785 ?
O1 Cd1 O4 89.04(10) 2_885 2_785 ?
O1 Cd1 O1 71.64(10) 2_885 . ?
O1 Cd1 O2 52.96(9) . . ?
O1 Cd1 O2 124.60(9) 2_885 . ?
O1 Cd1 O3 142.93(10) 2_885 2_785 ?
O1 Cd1 O3 143.03(9) . 2_785 ?
O1 Cd1 C10 115.86(12) 2_885 2_785 ?
O1 Cd1 C10 164.58(10) . 2_785 ?
N1 Cd1 O4 86.04(11) . 2_785 ?
N1 Cd1 O1 81.90(11) . . ?
N1 Cd1 O1 84.99(11) . 2_885 ?
N1 Cd1 O2 87.70(11) . . ?
N1 Cd1 O3 88.06(11) . 2_785 ?
N1 Cd1 C10 85.32(11) . 2_785 ?
O2 Cd1 C10 118.11(12) . 2_785 ?
O3 Cd1 O2 91.34(10) 2_785 . ?
O3 Cd1 C10 27.12(11) 2_785 2_785 ?
N4 Cd1 O4 97.76(11) 1_665 2_785 ?
N4 Cd1 O1 96.79(11) 1_665 . ?
N4 Cd1 O1 102.65(11) 1_665 2_885 ?
N4 Cd1 N1 171.47(10) 1_665 . ?
N4 Cd1 O2 84.82(10) 1_665 . ?
N4 Cd1 O3 88.01(11) 1_665 2_785 ?
N4 Cd1 C10 94.58(10) 1_665 2_785 ?
C10 O4 Cd1 91.6(2) . 2_785 ?
Cd1 O1 Cd1 108.36(10) 2_885 . ?
C1 O1 Cd1 95.1(2) . . ?
C1 O1 Cd1 156.4(2) . 2_885 ?
C13 N1 Cd1 121.0(2) . . ?
C13 N1 C11 106.1(3) . . ?
C11 N1 Cd1 132.7(2) . . ?
C1 O2 Cd1 90.7(2) . . ?
C10 O3 Cd1 91.4(2) . 2_785 ?
C22 N4 Cd1 132.3(2) . 1_445 ?
C22 N4 C21 106.0(3) . . ?
C21 N4 Cd1 121.2(2) . 1_445 ?
C22 N3 C18 125.9(3) . . ?
C22 N3 C20 106.9(3) . . ?
C20 N3 C18 127.1(3) . . ?
C13 N2 C12 106.6(3) . . ?
C13 N2 C14 125.3(3) . . ?
C12 N2 C14 128.0(3) . . ?
N1 C13 N2 111.4(3) . . ?
N1 C13 H13 124.3 . . ?
N2 C13 H13 124.3 . . ?
C5 C6 C9 120.3(4) . . ?
C7 C6 C9 121.5(4) . . ?
C7 C6 C5 118.2(4) . . ?
H2A C2 H2B 108.3 . . ?
C3 C2 H2A 109.8 . . ?
C3 C2 H2B 109.8 . . ?
C3 C2 C1 109.2(3) . . ?
C1 C2 H2A 109.8 . . ?
C1 C2 H2B 109.8 . . ?
N4 C22 N3 111.4(3) . . ?
N4 C22 H22 124.3 . . ?
N3 C22 H22 124.3 . . ?
C4 C3 C2 120.5(4) . . ?
C8 C3 C2 121.4(4) . . ?
C8 C3 C4 118.1(3) . . ?
C19 C18 N3 119.2(3) . . ?
C17 C18 N3 119.4(3) . . ?
C17 C18 C19 121.4(3) . . ?
N1 C11 H11 125.1 . . ?
C12 C11 N1 109.9(3) . . ?
C12 C11 H11 125.1 . . ?
N4 C21 H21 125.3 . . ?
C20 C21 N4 109.5(3) . . ?
C20 C21 H21 125.3 . . ?
O1 C1 C2 119.1(3) . . ?
O2 C1 O1 121.0(3) . . ?
O2 C1 C2 119.8(3) . . ?
N2 C12 H12 127.0 . . ?
C11 C12 N2 106.0(3) . . ?
C11 C12 H12 127.0 . . ?
O4 C10 Cd1 61.3(2) . 2_785 ?
O4 C10 O3 122.6(3) . . ?
O4 C10 C9 118.7(4) . . ?
O3 C10 Cd1 61.5(2) . 2_785 ?
O3 C10 C9 118.7(4) . . ?
C9 C10 Cd1 173.7(3) . 2_785 ?
C3 C4 H4 119.6 . . ?
C5 C4 C3 120.8(4) . . ?
C5 C4 H4 119.6 . . ?
C18 C19 H19 121.1 . . ?
C18 C19 C14 117.7(3) . . ?
C14 C19 H19 121.1 . . ?
C6 C9 C10 110.7(3) . . ?
C6 C9 H9A 109.5 . . ?
C6 C9 H9B 109.5 . . ?
C10 C9 H9A 109.5 . . ?
C10 C9 H9B 109.5 . . ?
H9A C9 H9B 108.1 . . ?
C19 C14 N2 119.3(3) . . ?
C15 C14 N2 119.1(3) . . ?
C15 C14 C19 121.6(3) . . ?
C6 C5 H5 119.5 . . ?
C4 C5 C6 121.0(4) . . ?
C4 C5 H5 119.5 . . ?
N3 C20 H20 126.9 . . ?
C21 C20 N3 106.2(3) . . ?
C21 C20 H20 126.9 . . ?
C14 C15 H15 120.3 . . ?
C14 C15 C16 119.4(3) . . ?
C16 C15 H15 120.3 . . ?
C18 C17 H17 120.1 . . ?
C18 C17 C16 119.9(3) . . ?
C16 C17 H17 120.1 . . ?
C3 C8 H8 119.6 . . ?
C7 C8 C3 120.8(4) . . ?
C7 C8 H8 119.6 . . ?
C6 C7 C8 121.0(4) . . ?
C6 C7 H7 119.5 . . ?
C8 C7 H7 119.5 . . ?
C15 C16 H16 120.0 . . ?
C17 C16 C15 119.9(4) . . ?
C17 C16 H16 120.0 . . ?

loop_
_geom_bond_atom_site_label_1
_geom_bond_atom_site_label_2
_geom_bond_distance
_geom_bond_site_symmetry_2
_geom_bond_publ_flag
Cd1 O4 2.415(3) 2_785 ?
Cd1 O1 2.363(3) 2_885 ?
Cd1 O1 2.411(3) . ?
Cd1 N1 2.318(3) . ?
Cd1 O2 2.516(3) . ?
Cd1 O3 2.421(3) 2_785 ?
Cd1 N4 2.304(3) 1_665 ?
Cd1 C10 2.753(4) 2_785 ?
O4 C10 1.253(5) . ?
O1 C1 1.272(4) . ?
N1 C13 1.316(5) . ?
N1 C11 1.374(5) . ?
O2 C1 1.254(4) . ?
O3 C10 1.255(5) . ?
N4 C22 1.316(4) . ?
N4 C21 1.384(4) . ?
N3 C22 1.357(4) . ?
N3 C18 1.428(4) . ?
N3 C20 1.383(4) . ?
N2 C13 1.356(4) . ?
N2 C12 1.388(5) . ?
N2 C14 1.428(4) . ?
C13 H13 0.9300 . ?
C6 C9 1.524(5) . ?
C6 C5 1.398(6) . ?
C6 C7 1.380(6) . ?
C2 H2A 0.9700 . ?
C2 H2B 0.9700 . ?
C2 C3 1.510(5) . ?
C2 C1 1.529(5) . ?
C22 H22 0.9300 . ?
C3 C4 1.394(5) . ?
C3 C8 1.393(6) . ?
C18 C19 1.396(4) . ?
C18 C17 1.386(5) . ?
C11 H11 0.9300 . ?
C11 C12 1.357(5) . ?
C21 H21 0.9300 . ?
C21 C20 1.360(5) . ?
C12 H12 0.9300 . ?
C10 C9 1.530(5) . ?
C4 H4 0.9300 . ?
C4 C5 1.379(6) . ?
C19 H19 0.9300 . ?
C19 C14 1.397(4) . ?
C9 H9A 0.9700 . ?
C9 H9B 0.9700 . ?
C14 C15 1.389(5) . ?
C5 H5 0.9300 . ?
C20 H20 0.9300 . ?
C15 H15 0.9300 . ?
C15 C16 1.392(6) . ?
C17 H17 0.9300 . ?
C17 C16 1.391(5) . ?
C8 H8 0.9300 . ?
C8 C7 1.388(6) . ?
C7 H7 0.9300 . ?
C16 H16 0.9300 . ?

loop_
_geom_torsion_atom_site_label_1
_geom_torsion_atom_site_label_2
_geom_torsion_atom_site_label_3
_geom_torsion_atom_site_label_4
_geom_torsion
_geom_torsion_site_symmetry_1
_geom_torsion_site_symmetry_2
_geom_torsion_site_symmetry_3
_geom_torsion_site_symmetry_4
_geom_torsion_publ_flag
Cd1 O4 C10 O3 5.6(4) 2_785 . . . ?
Cd1 O4 C10 C9 -172.8(3) 2_785 . . . ?
Cd1 O1 C1 O2 -179.9(4) 2_885 . . . ?
Cd1 O1 C1 O2 5.1(3) . . . . ?
Cd1 O1 C1 C2 3.4(8) 2_885 . . . ?
Cd1 O1 C1 C2 -171.6(3) . . . . ?
Cd1 N1 C13 N2 174.8(2) . . . . ?
Cd1 N1 C11 C12 -173.3(2) . . . . ?
Cd1 O2 C1 O1 -4.9(3) . . . . ?
Cd1 O2 C1 C2 171.8(3) . . . . ?
Cd1 O3 C10 O4 -5.6(4) 2_785 . . . ?
Cd1 O3 C10 C9 172.9(3) 2_785 . . . ?
Cd1 N4 C22 N3 172.1(2) 1_445 . . . ?
Cd1 N4 C21 C20 -173.3(3) 1_445 . . . ?
O4 C10 C9 C6 104.0(5) . . . . ?
N1 C11 C12 N2 -1.3(4) . . . . ?
O3 C10 C9 C6 -74.4(5) . . . . ?
N4 C21 C20 N3 0.2(4) . . . . ?
N3 C18 C19 C14 -177.9(3) . . . . ?
N3 C18 C17 C16 177.6(4) . . . . ?
N2 C14 C15 C16 179.2(4) . . . . ?
C13 N1 C11 C12 1.0(4) . . . . ?
C13 N2 C12 C11 1.1(4) . . . . ?
C13 N2 C14 C19 154.4(3) . . . . ?
C13 N2 C14 C15 -26.7(5) . . . . ?
C2 C3 C4 C5 -175.4(3) . . . . ?
C2 C3 C8 C7 175.8(3) . . . . ?
C22 N4 C21 C20 -0.2(4) . . . . ?
C22 N3 C18 C19 153.2(3) . . . . ?
C22 N3 C18 C17 -26.1(5) . . . . ?
C22 N3 C20 C21 -0.1(4) . . . . ?
C3 C2 C1 O1 101.4(4) . . . . ?
C3 C2 C1 O2 -75.4(4) . . . . ?
C3 C4 C5 C6 -0.5(6) . . . . ?
C3 C8 C7 C6 -0.3(6) . . . . ?
C18 N3 C22 N4 -179.6(3) . . . . ?
C18 N3 C20 C21 179.5(3) . . . . ?
C18 C19 C14 N2 179.3(3) . . . . ?
C18 C19 C14 C15 0.5(5) . . . . ?
C18 C17 C16 C15 0.1(7) . . . . ?
C11 N1 C13 N2 -0.3(4) . . . . ?
C21 N4 C22 N3 0.1(4) . . . . ?
C1 C2 C3 C4 79.7(4) . . . . ?
C1 C2 C3 C8 -97.4(4) . . . . ?
C12 N2 C13 N1 -0.5(4) . . . . ?
C12 N2 C14 C19 -28.7(5) . . . . ?
C12 N2 C14 C15 150.1(4) . . . . ?
C4 C3 C8 C7 -1.4(5) . . . . ?
C19 C18 C17 C16 -1.6(6) . . . . ?
C19 C14 C15 C16 -2.0(6) . . . . ?
C9 C6 C5 C4 178.6(4) . . . . ?
C9 C6 C7 C8 -178.2(4) . . . . ?
C14 N2 C13 N1 176.9(3) . . . . ?
C14 N2 C12 C11 -176.2(3) . . . . ?
C14 C15 C16 C17 1.7(7) . . . . ?
C5 C6 C9 C10 -56.6(6) . . . . ?
C5 C6 C7 C8 1.6(6) . . . . ?
C20 N3 C22 N4 0.0(4) . . . . ?
C20 N3 C18 C19 -26.3(5) . . . . ?
C20 N3 C18 C17 154.4(4) . . . . ?
C17 C18 C19 C14 1.3(5) . . . . ?
C8 C3 C4 C5 1.8(5) . . . . ?
C7 C6 C9 C10 123.2(4) . . . . ?
C7 C6 C5 C4 -1.2(6) . . . . ?
